data_4063876
loop_
_publ_author_name
'Tanabe, Taro'
'Evans, Meagan E.'
'Brennessel, William W.'
'Jones, William D.'

_publ_section_title
;
 C&#x2212;H and C&#x2212;CN Bond Activation of Acetonitrile and
 Succinonitrile by [Tp&#x2032;Rh(PR3)]
;
_journal_issue 4
_journal_name_full Organometallics
_journal_page_first 834
_journal_paper_doi 10.1021/om101002m
_journal_volume 30
_journal_year 2011
_chemical_formula_moiety 'C22 H35 B N8 P Rh, 0.5(C7 H8)'
_chemical_formula_sum 'C25.5 H39 B N8 P Rh'
_chemical_formula_weight 602.34
_chemical_name_common jontt23
_chemical_name_systematic
; 
 ? 
;
_space_group_IT_number 14
_symmetry_cell_setting monoclinic
_symmetry_space_group_name_Hall '-P 2ybc'
_symmetry_space_group_name_H-M 'P 1 21/c 1'
_atom_sites_solution_hydrogens geom
_atom_sites_solution_primary direct
_atom_sites_solution_secondary difmap
_audit_creation_method SHELXL-97
_cell_angle_alpha 90.00
_cell_angle_beta 105.078(2)
_cell_angle_gamma 90.00
_cell_formula_units_Z 4
_cell_length_a 9.1906(8)
_cell_length_b 22.1130(18)
_cell_length_c 14.2839(11)
_cell_measurement_reflns_used 4045
_cell_measurement_temperature 100.0(1)
_cell_measurement_theta_max 26.15
_cell_measurement_theta_min 2.30
_cell_volume 2803.0(4)
_computing_cell_refinement 'SAINT (Bruker, 2009)'
_computing_data_collection 'APEX2 (Bruker, 2010)'
_computing_data_reduction 'SAINT (Bruker, 2009)'
_computing_molecular_graphics 'SHELXTL (Sheldrick, 2008)'
_computing_publication_material 'SHELXTL (Sheldrick, 2008)'
_computing_structure_refinement 'SHELXL-97 (Sheldrick, 2008)'
_computing_structure_solution 'SIR97 (Altomare et al., 1999)'
_diffrn_ambient_temperature 100.0(1)
_diffrn_measured_fraction_theta_full 1.000
_diffrn_measured_fraction_theta_max 1.000
_diffrn_measurement_device_type 'Bruker SMART APEX II CCD Platform'
_diffrn_measurement_method 'area detector, \w scans per \f'
_diffrn_radiation_monochromator graphite
_diffrn_radiation_source 'fine-focus sealed tube'
_diffrn_radiation_type MoK\a
_diffrn_radiation_wavelength 0.71073
_diffrn_reflns_av_R_equivalents 0.1628
_diffrn_reflns_av_sigmaI/netI 0.1051
_diffrn_reflns_limit_h_max 13
_diffrn_reflns_limit_h_min -13
_diffrn_reflns_limit_k_max 32
_diffrn_reflns_limit_k_min -32
_diffrn_reflns_limit_l_max 20
_diffrn_reflns_limit_l_min -20
_diffrn_reflns_number 60118
_diffrn_reflns_theta_full 31.51
_diffrn_reflns_theta_max 31.51
_diffrn_reflns_theta_min 1.74
_diffrn_standards_number 0
_exptl_absorpt_coefficient_mu 0.697
_exptl_absorpt_correction_T_max 0.9594
_exptl_absorpt_correction_T_min 0.8849
_exptl_absorpt_correction_type multi-scan
_exptl_absorpt_process_details 'SADABS (Sheldrick, 2008)'
_exptl_crystal_colour colorless
_exptl_crystal_density_diffrn 1.427
_exptl_crystal_density_method 'not measured'
_exptl_crystal_description block
_exptl_crystal_F_000 1252
_exptl_crystal_size_max 0.18
_exptl_crystal_size_mid 0.14
_exptl_crystal_size_min 0.06
_refine_diff_density_max 0.862
_refine_diff_density_min -0.675
_refine_diff_density_rms 0.139
_refine_ls_extinction_method none
_refine_ls_goodness_of_fit_ref 1.011
_refine_ls_hydrogen_treatment mixed
_refine_ls_matrix_type full
_refine_ls_number_parameters 362
_refine_ls_number_reflns 9340
_refine_ls_number_restraints 6
_refine_ls_restrained_S_all 1.011
_refine_ls_R_factor_all 0.1187
_refine_ls_R_factor_gt 0.0566
_refine_ls_shift/su_max 0.001
_refine_ls_shift/su_mean 0.000
_refine_ls_structure_factor_coef Fsqd
_refine_ls_weighting_details 'calc w=1/[\s^2^(Fo^2^)+(0.0452P)^2^+1.7772P] where P=(Fo^2^+2Fc^2^)/3'
_refine_ls_weighting_scheme calc
_refine_ls_wR_factor_gt 0.1077
_refine_ls_wR_factor_ref 0.1314
_reflns_number_gt 5482
_reflns_number_total 9340
_reflns_threshold_expression >2sigma(I)
_cod_data_source_file om101002m_si_002.cif
_cod_data_source_block 5
_cod_database_code 4063876

loop_
_symmetry_equiv_pos_as_xyz
'x, y, z'
'-x, y+1/2, -z+1/2'
'-x, -y, -z'
'x, -y-1/2, z-1/2'

loop_
_atom_site_label
_atom_site_type_symbol
_atom_site_fract_x
_atom_site_fract_y
_atom_site_fract_z
_atom_site_U_iso_or_equiv
_atom_site_adp_type
_atom_site_occupancy
_atom_site_symmetry_multiplicity
_atom_site_calc_flag
_atom_site_refinement_flags
_atom_site_disorder_assembly
_atom_site_disorder_group
Rh1 Rh 0.88504(3) 0.146126(13) 0.79380(2) 0.01701(8) Uani 1 1 d . . .
H1 H 1.042(5) 0.149(2) 0.789(3) 0.034 Uiso 1 1 d . . .
P1 P 0.99101(10) 0.14651(5) 0.95539(7) 0.01947(19) Uani 1 1 d . . .
B1 B 0.6174(5) 0.2241(2) 0.6647(3) 0.0218(9) Uani 1 1 d . . .
H1B H 0.5354 0.2491 0.6225 0.026 Uiso 1 1 calc R . .
N1 N 0.6364(3) 0.14214(15) 0.7914(2) 0.0194(6) Uani 1 1 d . . .
N2 N 0.5507(3) 0.18460(14) 0.7304(2) 0.0193(6) Uani 1 1 d . . .
N3 N 0.8737(4) 0.24250(15) 0.7788(2) 0.0203(7) Uani 1 1 d . . .
N4 N 0.7394(3) 0.26637(14) 0.7249(2) 0.0194(7) Uani 1 1 d . . .
N5 N 0.8118(3) 0.14953(15) 0.6403(2) 0.0190(6) Uani 1 1 d . . .
N6 N 0.6900(3) 0.18483(14) 0.6001(2) 0.0194(6) Uani 1 1 d . . .
C1 C 0.5394(4) 0.11065(18) 0.8280(3) 0.0216(8) Uani 1 1 d . . .
C2 C 0.3930(4) 0.13273(17) 0.7916(3) 0.0211(8) Uani 1 1 d . . .
H2 H 0.3041 0.1185 0.8065 0.025 Uiso 1 1 calc R . .
C3 C 0.4037(4) 0.17886(18) 0.7304(3) 0.0206(8) Uani 1 1 d . . .
C4 C 0.9697(4) 0.28915(17) 0.8016(3) 0.0194(7) Uani 1 1 d . . .
C5 C 0.8982(4) 0.34257(18) 0.7629(3) 0.0221(8) Uani 1 1 d . . .
H5 H 0.9410 0.3819 0.7682 0.027 Uiso 1 1 calc R . .
C6 C 0.7537(4) 0.32681(18) 0.7156(3) 0.0217(8) Uani 1 1 d . . .
C7 C 0.8668(5) 0.12935(18) 0.5677(3) 0.0244(8) Uani 1 1 d . . .
C8 C 0.7770(4) 0.1511(2) 0.4801(3) 0.0265(8) Uani 1 1 d . . .
H8 H 0.7891 0.1434 0.4171 0.032 Uiso 1 1 calc R . .
C9 C 0.6669(4) 0.18618(19) 0.5030(3) 0.0243(8) Uani 1 1 d . . .
C10 C 0.5780(5) 0.0570(2) 0.8942(3) 0.0285(9) Uani 1 1 d . . .
H10A H 0.6632 0.0353 0.8806 0.043 Uiso 1 1 calc R . .
H10B H 0.4907 0.0300 0.8834 0.043 Uiso 1 1 calc R . .
H10C H 0.6054 0.0708 0.9617 0.043 Uiso 1 1 calc R . .
C11 C 0.2813(4) 0.2185(2) 0.6701(3) 0.0280(9) Uani 1 1 d . . .
H11A H 0.3032 0.2609 0.6884 0.042 Uiso 1 1 calc R . .
H11B H 0.1842 0.2072 0.6814 0.042 Uiso 1 1 calc R . .
H11C H 0.2770 0.2132 0.6013 0.042 Uiso 1 1 calc R . .
C12 C 1.1295(4) 0.28270(19) 0.8568(3) 0.0264(9) Uani 1 1 d . . .
H12A H 1.1666 0.2428 0.8443 0.040 Uiso 1 1 calc R . .
H12B H 1.1376 0.2870 0.9263 0.040 Uiso 1 1 calc R . .
H12C H 1.1899 0.3141 0.8364 0.040 Uiso 1 1 calc R . .
C13 C 0.6266(5) 0.36642(18) 0.6624(3) 0.0289(9) Uani 1 1 d . . .
H13A H 0.5423 0.3630 0.6923 0.043 Uiso 1 1 calc R . .
H13B H 0.5936 0.3537 0.5945 0.043 Uiso 1 1 calc R . .
H13C H 0.6608 0.4085 0.6657 0.043 Uiso 1 1 calc R . .
C14 C 1.0043(5) 0.09083(19) 0.5824(3) 0.0270(9) Uani 1 1 d . . .
H14A H 1.0679 0.0965 0.6484 0.040 Uiso 1 1 calc R . .
H14B H 1.0607 0.1024 0.5357 0.040 Uiso 1 1 calc R . .
H14C H 0.9745 0.0483 0.5728 0.040 Uiso 1 1 calc R . .
C15 C 0.5434(5) 0.2209(2) 0.4361(3) 0.0302(9) Uani 1 1 d . . .
H15A H 0.4472 0.2112 0.4503 0.045 Uiso 1 1 calc R . .
H15B H 0.5383 0.2098 0.3689 0.045 Uiso 1 1 calc R . .
H15C H 0.5634 0.2643 0.4452 0.045 Uiso 1 1 calc R . .
C16 C 0.8952(4) 0.05150(16) 0.7972(3) 0.0204(7) Uani 1 1 d . . .
H16 H 0.8694 0.0391 0.8583 0.025 Uiso 1 1 calc R . .
C17 C 1.0443(5) 0.02748(18) 0.8043(3) 0.0225(8) Uani 1 1 d . . .
N7 N 1.1636(4) 0.00921(17) 0.8124(3) 0.0344(9) Uani 1 1 d . . .
C18 C 0.7768(4) 0.02098(18) 0.7138(3) 0.0240(8) Uani 1 1 d . . .
H18A H 0.6795 0.0425 0.7037 0.029 Uiso 1 1 calc R . .
H18B H 0.8096 0.0240 0.6532 0.029 Uiso 1 1 calc R . .
C19 C 0.7560(4) -0.04318(19) 0.7352(3) 0.0245(8) Uani 1 1 d . . .
N8 N 0.7435(4) -0.09250(17) 0.7560(3) 0.0323(8) Uani 1 1 d . . .
C20 C 0.9413(5) 0.21006(19) 1.0192(3) 0.0287(9) Uani 1 1 d . . .
H20A H 0.9993 0.2086 1.0872 0.043 Uiso 1 1 calc R . .
H20B H 0.8334 0.2086 1.0155 0.043 Uiso 1 1 calc R . .
H20C H 0.9642 0.2477 0.9896 0.043 Uiso 1 1 calc R . .
C21 C 1.1954(4) 0.1435(2) 0.9933(3) 0.0315(9) Uani 1 1 d . . .
H21A H 1.2297 0.1489 1.0637 0.047 Uiso 1 1 calc R . .
H21B H 1.2370 0.1759 0.9610 0.047 Uiso 1 1 calc R . .
H21C H 1.2298 0.1043 0.9756 0.047 Uiso 1 1 calc R . .
C22 C 0.9504(6) 0.0854(2) 1.0305(3) 0.0397(12) Uani 1 1 d . . .
H22A H 1.0024 0.0931 1.0985 0.060 Uiso 1 1 calc R . .
H22B H 0.9856 0.0470 1.0100 0.060 Uiso 1 1 calc R . .
H22C H 0.8416 0.0833 1.0232 0.060 Uiso 1 1 calc R . .
C23 C 0.369(6) 0.0058(11) 0.602(4) 0.051(4) Uani 0.50 1 d PD A -1
H23A H 0.3756 0.0481 0.6231 0.076 Uiso 0.50 1 calc PR A -1
H23B H 0.4063 -0.0205 0.6583 0.076 Uiso 0.50 1 calc PR A -1
H23C H 0.2644 -0.0044 0.5701 0.076 Uiso 0.50 1 calc PR A -1
C24 C 0.4643(10) -0.0031(4) 0.5319(6) 0.035(2) Uani 0.50 1 d PD A -1
C25 C 0.483(6) 0.0439(8) 0.473(3) 0.038(4) Uani 0.50 1 d PD A -1
H25 H 0.4364 0.0818 0.4774 0.046 Uiso 0.50 1 calc PR A -1
C26 C 0.5681(11) 0.0364(5) 0.4062(7) 0.043(3) Uani 0.50 1 d PD A -1
H26 H 0.5847 0.0701 0.3690 0.052 Uiso 0.50 1 calc PR A -1
C27 C 0.630(7) -0.0192(10) 0.393(4) 0.051(4) Uani 0.50 1 d PD A -1
H27 H 0.6814 -0.0253 0.3444 0.061 Uiso 0.50 1 calc PR A -1
C28 C 0.6127(10) -0.0653(5) 0.4545(7) 0.037(2) Uani 0.50 1 d PD A -1
H28 H 0.6619 -0.1027 0.4516 0.044 Uiso 0.50 1 calc PR A -1
C29 C 0.525(6) -0.0586(8) 0.521(3) 0.038(4) Uani 0.50 1 d PD A -1
H29 H 0.5082 -0.0923 0.5581 0.046 Uiso 0.50 1 calc PR A -1

loop_
_atom_site_aniso_label
_atom_site_aniso_U_11
_atom_site_aniso_U_22
_atom_site_aniso_U_33
_atom_site_aniso_U_23
_atom_site_aniso_U_13
_atom_site_aniso_U_12
Rh1 0.01703(12) 0.01847(13) 0.01431(13) 0.00104(13) 0.00190(9) 0.00039(13)
P1 0.0205(4) 0.0206(5) 0.0154(4) 0.0010(4) 0.0014(3) 0.0016(4)
B1 0.020(2) 0.020(2) 0.022(2) 0.0014(17) -0.0001(17) 0.0002(16)
N1 0.0199(14) 0.0194(16) 0.0179(15) 0.0019(13) 0.0032(11) 0.0013(13)
N2 0.0187(15) 0.0203(16) 0.0175(15) 0.0014(12) 0.0022(12) 0.0025(12)
N3 0.0201(15) 0.0243(17) 0.0150(16) 0.0013(12) 0.0021(13) -0.0006(13)
N4 0.0175(15) 0.0218(17) 0.0172(15) 0.0026(13) 0.0013(12) 0.0006(12)
N5 0.0172(14) 0.0212(16) 0.0182(15) 0.0013(14) 0.0039(11) 0.0013(13)
N6 0.0188(15) 0.0227(17) 0.0155(15) 0.0021(13) 0.0022(12) 0.0000(12)
C1 0.0208(18) 0.023(2) 0.0200(19) -0.0015(15) 0.0042(15) -0.0023(15)
C2 0.0178(16) 0.026(2) 0.0195(17) 0.0002(16) 0.0049(14) -0.0049(15)
C3 0.0153(16) 0.028(2) 0.0161(18) -0.0009(15) -0.0001(14) -0.0001(14)
C4 0.0214(18) 0.0217(19) 0.0150(17) 0.0031(14) 0.0049(14) -0.0020(14)
C5 0.0242(18) 0.025(2) 0.0182(17) -0.0004(15) 0.0073(15) -0.0036(15)
C6 0.0247(19) 0.023(2) 0.0189(19) 0.0015(16) 0.0091(15) 0.0002(16)
C7 0.028(2) 0.023(2) 0.023(2) 0.0046(15) 0.0085(16) -0.0043(15)
C8 0.028(2) 0.035(2) 0.0156(17) -0.0009(18) 0.0055(15) -0.0050(18)
C9 0.0222(19) 0.031(2) 0.0174(19) 0.0044(16) 0.0007(15) -0.0059(16)
C10 0.026(2) 0.034(2) 0.027(2) 0.0078(18) 0.0084(17) -0.0014(17)
C11 0.0206(19) 0.035(2) 0.028(2) 0.0067(18) 0.0057(17) 0.0010(17)
C12 0.026(2) 0.030(2) 0.022(2) 0.0045(17) 0.0037(16) -0.0041(17)
C13 0.033(2) 0.021(2) 0.034(2) 0.0059(17) 0.0093(18) 0.0016(16)
C14 0.029(2) 0.029(2) 0.025(2) 0.0009(17) 0.0102(17) 0.0032(17)
C15 0.028(2) 0.042(3) 0.018(2) 0.0058(18) 0.0018(17) -0.0005(19)
C16 0.0175(17) 0.0195(18) 0.0212(18) 0.0000(16) -0.0006(14) -0.0018(15)
C17 0.027(2) 0.020(2) 0.0196(19) 0.0009(15) 0.0044(16) 0.0003(15)
N7 0.028(2) 0.026(2) 0.050(2) 0.0073(18) 0.0103(18) 0.0005(15)
C18 0.0194(18) 0.026(2) 0.024(2) 0.0005(16) 0.0004(15) -0.0023(15)
C19 0.0211(19) 0.027(2) 0.023(2) -0.0048(17) 0.0031(16) -0.0027(16)
N8 0.039(2) 0.030(2) 0.0259(19) -0.0043(16) 0.0035(16) -0.0030(16)
C20 0.033(2) 0.029(2) 0.023(2) 0.0003(17) 0.0041(18) 0.0037(18)
C21 0.0221(18) 0.048(3) 0.0220(19) -0.003(2) 0.0014(15) 0.007(2)
C22 0.060(3) 0.031(3) 0.023(2) 0.0086(19) 0.000(2) -0.014(2)
C23 0.031(3) 0.074(11) 0.044(5) -0.023(10) 0.004(3) -0.004(10)
C24 0.024(4) 0.044(6) 0.032(5) -0.020(5) -0.002(4) -0.006(4)
C25 0.035(4) 0.029(9) 0.042(5) -0.008(9) -0.005(3) -0.007(10)
C26 0.042(6) 0.041(6) 0.041(6) -0.004(5) 0.001(5) -0.018(5)
C27 0.031(3) 0.074(11) 0.044(5) -0.023(10) 0.004(3) -0.004(10)
C28 0.025(4) 0.047(6) 0.037(5) -0.013(5) 0.006(4) 0.004(4)
C29 0.035(4) 0.029(9) 0.042(5) -0.008(9) -0.005(3) -0.007(10)

loop_
_atom_type_symbol
_atom_type_description
_atom_type_scat_dispersion_real
_atom_type_scat_dispersion_imag
_atom_type_scat_source
C C 0.0033 0.0016 'International Tables Vol C Tables 4.2.6.8 and 6.1.1.4'
H H 0.0000 0.0000 'International Tables Vol C Tables 4.2.6.8 and 6.1.1.4'
B B 0.0013 0.0007 'International Tables Vol C Tables 4.2.6.8 and 6.1.1.4'
N N 0.0061 0.0033 'International Tables Vol C Tables 4.2.6.8 and 6.1.1.4'
P P 0.1023 0.0942 'International Tables Vol C Tables 4.2.6.8 and 6.1.1.4'
Rh Rh -1.1178 0.9187 'International Tables Vol C Tables 4.2.6.8 and 6.1.1.4'

loop_
_geom_angle_atom_site_label_1
_geom_angle_atom_site_label_2
_geom_angle_atom_site_label_3
_geom_angle
C16 Rh1 N5 93.44(14)
C16 Rh1 N3 175.67(14)
N5 Rh1 N3 82.37(12)
C16 Rh1 P1 88.57(11)
N5 Rh1 P1 172.92(9)
N3 Rh1 P1 95.46(9)
C16 Rh1 N1 90.01(14)
N5 Rh1 N1 86.46(11)
N3 Rh1 N1 90.82(12)
P1 Rh1 N1 100.34(8)
C16 Rh1 H1 90.7(17)
N5 Rh1 H1 90.2(17)
N3 Rh1 H1 88.2(17)
P1 Rh1 H1 83.0(17)
N1 Rh1 H1 176.6(17)
C20 P1 C21 104.9(2)
C20 P1 C22 99.4(2)
C21 P1 C22 98.7(2)
C20 P1 Rh1 114.95(14)
C21 P1 Rh1 116.22(14)
C22 P1 Rh1 119.89(15)
N2 B1 N4 110.8(3)
N2 B1 N6 110.6(3)
N4 B1 N6 108.2(3)
N2 B1 H1B 109.1
N4 B1 H1B 109.1
N6 B1 H1B 109.1
C1 N1 N2 105.8(3)
C1 N1 Rh1 141.3(3)
N2 N1 Rh1 112.9(2)
C3 N2 N1 109.9(3)
C3 N2 B1 127.9(3)
N1 N2 B1 121.6(3)
C4 N3 N4 106.1(3)
C4 N3 Rh1 136.8(3)
N4 N3 Rh1 116.7(2)
C6 N4 N3 109.7(3)
C6 N4 B1 128.4(3)
N3 N4 B1 119.7(3)
C7 N5 N6 107.3(3)
C7 N5 Rh1 134.8(3)
N6 N5 Rh1 117.5(2)
C9 N6 N5 109.8(3)
C9 N6 B1 128.9(3)
N5 N6 B1 120.4(3)
N1 C1 C2 110.3(3)
N1 C1 C10 125.8(3)
C2 C1 C10 123.8(4)
C3 C2 C1 106.0(3)
C3 C2 H2 127.0
C1 C2 H2 127.0
N2 C3 C2 107.9(3)
N2 C3 C11 122.7(3)
C2 C3 C11 129.3(4)
N3 C4 C5 110.1(3)
N3 C4 C12 123.6(4)
C5 C4 C12 126.3(4)
C6 C5 C4 106.0(3)
C6 C5 H5 127.0
C4 C5 H5 127.0
N4 C6 C5 108.1(3)
N4 C6 C13 122.9(4)
C5 C6 C13 129.0(4)
N5 C7 C8 108.9(4)
N5 C7 C14 123.8(4)
C8 C7 C14 127.3(4)
C9 C8 C7 106.3(4)
C9 C8 H8 126.9
C7 C8 H8 126.9
N6 C9 C8 107.6(3)
N6 C9 C15 124.0(4)
C8 C9 C15 128.3(4)
C1 C10 H10A 109.5
C1 C10 H10B 109.5
H10A C10 H10B 109.5
C1 C10 H10C 109.5
H10A C10 H10C 109.5
H10B C10 H10C 109.5
C3 C11 H11A 109.5
C3 C11 H11B 109.5
H11A C11 H11B 109.5
C3 C11 H11C 109.5
H11A C11 H11C 109.5
H11B C11 H11C 109.5
C4 C12 H12A 109.5
C4 C12 H12B 109.5
H12A C12 H12B 109.5
C4 C12 H12C 109.5
H12A C12 H12C 109.5
H12B C12 H12C 109.5
C6 C13 H13A 109.5
C6 C13 H13B 109.5
H13A C13 H13B 109.5
C6 C13 H13C 109.5
H13A C13 H13C 109.5
H13B C13 H13C 109.5
C7 C14 H14A 109.5
C7 C14 H14B 109.5
H14A C14 H14B 109.5
C7 C14 H14C 109.5
H14A C14 H14C 109.5
H14B C14 H14C 109.5
C9 C15 H15A 109.5
C9 C15 H15B 109.5
H15A C15 H15B 109.5
C9 C15 H15C 109.5
H15A C15 H15C 109.5
H15B C15 H15C 109.5
C17 C16 C18 110.9(3)
C17 C16 Rh1 113.8(3)
C18 C16 Rh1 113.6(3)
C17 C16 H16 105.9
C18 C16 H16 105.9
Rh1 C16 H16 105.9
N7 C17 C16 178.1(5)
C19 C18 C16 111.4(3)
C19 C18 H18A 109.4
C16 C18 H18A 109.4
C19 C18 H18B 109.4
C16 C18 H18B 109.4
H18A C18 H18B 108.0
N8 C19 C18 176.9(4)
P1 C20 H20A 109.5
P1 C20 H20B 109.5
H20A C20 H20B 109.5
P1 C20 H20C 109.5
H20A C20 H20C 109.5
H20B C20 H20C 109.5
P1 C21 H21A 109.5
P1 C21 H21B 109.5
H21A C21 H21B 109.5
P1 C21 H21C 109.5
H21A C21 H21C 109.5
H21B C21 H21C 109.5
P1 C22 H22A 109.5
P1 C22 H22B 109.5
H22A C22 H22B 109.5
P1 C22 H22C 109.5
H22A C22 H22C 109.5
H22B C22 H22C 109.5
C29 C24 C25 119(3)
C29 C24 C23 121.1(19)
C25 C24 C23 119.7(17)
C24 C25 C26 120.6(19)
C24 C25 H25 119.7
C26 C25 H25 119.7
C27 C26 C25 121(2)
C27 C26 H26 119.3
C25 C26 H26 119.3
C28 C27 C26 117(4)
C28 C27 H27 121.5
C26 C27 H27 121.5
C27 C28 C29 122(2)
C27 C28 H28 118.9
C29 C28 H28 118.9
C24 C29 C28 120(2)
C24 C29 H29 120.2
C28 C29 H29 120.2

loop_
_geom_bond_atom_site_label_1
_geom_bond_atom_site_label_2
_geom_bond_distance
Rh1 C16 2.095(4)
Rh1 N5 2.120(3)
Rh1 N3 2.142(3)
Rh1 P1 2.2599(10)
Rh1 N1 2.279(3)
Rh1 H1 1.46(4)
P1 C20 1.797(4)
P1 C21 1.816(4)
P1 C22 1.823(4)
B1 N2 1.522(6)
B1 N4 1.539(5)
B1 N6 1.539(6)
B1 H1B 1.0000
N1 C1 1.339(5)
N1 N2 1.380(4)
N2 C3 1.357(5)
N3 C4 1.341(5)
N3 N4 1.379(4)
N4 C6 1.353(5)
N5 C7 1.343(5)
N5 N6 1.363(4)
N6 C9 1.348(5)
C1 C2 1.399(5)
C1 C10 1.500(5)
C2 C3 1.364(5)
C2 H2 0.9500
C3 C11 1.507(5)
C4 C5 1.394(5)
C4 C12 1.482(5)
C5 C6 1.368(5)
C5 H5 0.9500
C6 C13 1.499(6)
C7 C8 1.394(6)
C7 C14 1.493(6)
C8 C9 1.379(6)
C8 H8 0.9500
C9 C15 1.492(6)
C10 H10A 0.9800
C10 H10B 0.9800
C10 H10C 0.9800
C11 H11A 0.9800
C11 H11B 0.9800
C11 H11C 0.9800
C12 H12A 0.9800
C12 H12B 0.9800
C12 H12C 0.9800
C13 H13A 0.9800
C13 H13B 0.9800
C13 H13C 0.9800
C14 H14A 0.9800
C14 H14B 0.9800
C14 H14C 0.9800
C15 H15A 0.9800
C15 H15B 0.9800
C15 H15C 0.9800
C16 C17 1.448(5)
C16 C18 1.545(5)
C16 H16 1.0000
C17 N7 1.146(5)
C18 C19 1.474(6)
C18 H18A 0.9900
C18 H18B 0.9900
C19 N8 1.144(5)
C20 H20A 0.9800
C20 H20B 0.9800
C20 H20C 0.9800
C21 H21A 0.9800
C21 H21B 0.9800
C21 H21C 0.9800
C22 H22A 0.9800
C22 H22B 0.9800
C22 H22C 0.9800
C23 C24 1.50(5)
C23 H23A 0.9800
C23 H23B 0.9800
C23 H23C 0.9800
C24 C29 1.38(2)
C24 C25 1.38(2)
C25 C26 1.39(4)
C25 H25 0.9500
C26 C27 1.39(3)
C26 H26 0.9500
C27 C28 1.38(3)
C27 H27 0.9500
C28 C29 1.40(4)
C28 H28 0.9500
C29 H29 0.9500

loop_
_geom_torsion_atom_site_label_1
_geom_torsion_atom_site_label_2
_geom_torsion_atom_site_label_3
_geom_torsion_atom_site_label_4
_geom_torsion
C16 Rh1 P1 C20 -151.4(2)
N5 Rh1 P1 C20 102.0(8)
N3 Rh1 P1 C20 30.22(19)
N1 Rh1 P1 C20 -61.61(19)
C16 Rh1 P1 C21 85.6(2)
N5 Rh1 P1 C21 -21.0(8)
N3 Rh1 P1 C21 -92.8(2)
N1 Rh1 P1 C21 175.4(2)
C16 Rh1 P1 C22 -33.0(2)
N5 Rh1 P1 C22 -139.6(8)
N3 Rh1 P1 C22 148.6(2)
N1 Rh1 P1 C22 56.8(2)
C16 Rh1 N1 C1 37.1(4)
N5 Rh1 N1 C1 130.5(4)
N3 Rh1 N1 C1 -147.2(4)
P1 Rh1 N1 C1 -51.5(4)
C16 Rh1 N1 N2 -140.3(3)
N5 Rh1 N1 N2 -46.9(2)
N3 Rh1 N1 N2 35.4(2)
P1 Rh1 N1 N2 131.1(2)
C1 N1 N2 C3 0.2(4)
Rh1 N1 N2 C3 178.5(2)
C1 N1 N2 B1 -172.0(3)
Rh1 N1 N2 B1 6.3(4)
N4 B1 N2 C3 124.6(4)
N6 B1 N2 C3 -115.4(4)
N4 B1 N2 N1 -64.8(5)
N6 B1 N2 N1 55.2(4)
C16 Rh1 N3 C4 -104.6(17)
N5 Rh1 N3 C4 -119.3(4)
P1 Rh1 N3 C4 53.9(4)
N1 Rh1 N3 C4 154.4(4)
C16 Rh1 N3 N4 68.1(18)
N5 Rh1 N3 N4 53.3(2)
P1 Rh1 N3 N4 -133.5(2)
N1 Rh1 N3 N4 -33.0(3)
C4 N3 N4 C6 -0.3(4)
Rh1 N3 N4 C6 -175.1(2)
C4 N3 N4 B1 164.1(3)
Rh1 N3 N4 B1 -10.6(4)
N2 B1 N4 C6 -130.0(4)
N6 B1 N4 C6 108.5(4)
N2 B1 N4 N3 68.7(4)
N6 B1 N4 N3 -52.7(4)
C16 Rh1 N5 C7 -57.6(4)
N3 Rh1 N5 C7 121.3(4)
P1 Rh1 N5 C7 48.7(10)
N1 Rh1 N5 C7 -147.4(4)
C16 Rh1 N5 N6 131.0(3)
N3 Rh1 N5 N6 -50.1(3)
P1 Rh1 N5 N6 -122.7(7)
N1 Rh1 N5 N6 41.2(3)
C7 N5 N6 C9 0.9(4)
Rh1 N5 N6 C9 174.5(2)
C7 N5 N6 B1 -169.1(3)
Rh1 N5 N6 B1 4.5(4)
N2 B1 N6 C9 127.6(4)
N4 B1 N6 C9 -110.8(4)
N2 B1 N6 N5 -64.4(4)
N4 B1 N6 N5 57.2(4)
N2 N1 C1 C2 -0.4(4)
Rh1 N1 C1 C2 -177.9(3)
N2 N1 C1 C10 176.4(4)
Rh1 N1 C1 C10 -1.1(7)
N1 C1 C2 C3 0.5(5)
C10 C1 C2 C3 -176.4(4)
N1 N2 C3 C2 0.1(4)
B1 N2 C3 C2 171.7(4)
N1 N2 C3 C11 -179.5(3)
B1 N2 C3 C11 -8.0(6)
C1 C2 C3 N2 -0.4(4)
C1 C2 C3 C11 179.2(4)
N4 N3 C4 C5 0.1(4)
Rh1 N3 C4 C5 173.2(3)
N4 N3 C4 C12 -177.8(3)
Rh1 N3 C4 C12 -4.7(6)
N3 C4 C5 C6 0.2(4)
C12 C4 C5 C6 178.0(4)
N3 N4 C6 C5 0.5(4)
B1 N4 C6 C5 -162.2(4)
N3 N4 C6 C13 -178.9(3)
B1 N4 C6 C13 18.4(6)
C4 C5 C6 N4 -0.5(4)
C4 C5 C6 C13 178.9(4)
N6 N5 C7 C8 -1.2(4)
Rh1 N5 C7 C8 -173.2(3)
N6 N5 C7 C14 177.7(4)
Rh1 N5 C7 C14 5.7(6)
N5 C7 C8 C9 1.0(5)
C14 C7 C8 C9 -177.9(4)
N5 N6 C9 C8 -0.3(4)
B1 N6 C9 C8 168.7(4)
N5 N6 C9 C15 -179.7(4)
B1 N6 C9 C15 -10.7(6)
C7 C8 C9 N6 -0.4(5)
C7 C8 C9 C15 178.9(4)
N5 Rh1 C16 C17 96.4(3)
N3 Rh1 C16 C17 81.7(18)
P1 Rh1 C16 C17 -76.8(3)
N1 Rh1 C16 C17 -177.2(3)
N5 Rh1 C16 C18 -31.9(3)
N3 Rh1 C16 C18 -46.5(19)
P1 Rh1 C16 C18 154.9(3)
N1 Rh1 C16 C18 54.6(3)
C18 C16 C17 N7 -166(14)
Rh1 C16 C17 N7 65(14)
C17 C16 C18 C19 68.0(4)
Rh1 C16 C18 C19 -162.3(3)
C16 C18 C19 N8 11(9)
C29 C24 C25 C26 -3(7)
C23 C24 C25 C26 -179(4)
C24 C25 C26 C27 4(6)
C25 C26 C27 C28 -5(6)
C26 C27 C28 C29 6(6)
C25 C24 C29 C28 4(7)
C23 C24 C29 C28 180(4)
C27 C28 C29 C24 -6(6)
